data_7049542
loop_
_publ_author_name
'Zheng, Qinglin'
'Schneider, Jakob F.'
'Amini, Hashem'
'Hampel, Frank'
'Gladysz, John A.'

_publ_section_title
;
 Wire like diplatinum, triplatinum, and tetraplatinum complexes featuring
 X[PtC[triple bond, length as m-dash]CC[triple bond, length as
 m-dash]CC[triple bond, length as m-dash]CC[triple bond, length as
 m-dash]C]<sub>m</sub>PtX segments; iterative syntheses and
 functionalization for measurements of single molecule properties.
;
_journal_issue 17
_journal_name_full 'Dalton transactions (Cambridge, England : 2003)'
_journal_page_first 5800
_journal_page_last 5816
_journal_paper_doi 10.1039/c9dt00870e
_journal_volume 48
_journal_year 2019
_chemical_formula_moiety 'C106 H102 P4 Pt2 Si2'
_chemical_formula_sum 'C106 H102 P4 Pt2 Si2'
_chemical_formula_weight 1946.11
_space_group_crystal_system triclinic
_space_group_IT_number 2
_space_group_name_Hall '-P 1'
_space_group_name_H-M_alt 'P -1'
_symmetry_space_group_name_Hall '-P 1'
_symmetry_space_group_name_H-M 'P -1'
_atom_sites_solution_hydrogens geom
_atom_sites_solution_primary direct
_audit_creation_date 2019-02-15
_audit_creation_method
;
Olex2 1.2
(compiled 2018.05.29 svn.r3508 for OlexSys, GUI svn.r5506)
;
_audit_update_record
;
2019-02-22 deposited with the CCDC.    2019-04-01 downloaded from the CCDC.
;
_cell_angle_alpha 93.57(4)
_cell_angle_beta 108.77(5)
_cell_angle_gamma 96.43(5)
_cell_formula_units_Z 1
_cell_length_a 11.607(8)
_cell_length_b 14.949(6)
_cell_length_c 15.867(11)
_cell_measurement_reflns_used 15
_cell_measurement_temperature 173(2)
_cell_measurement_theta_max 27.48
_cell_measurement_theta_min 1.0
_cell_volume 2576(3)
_computing_cell_refinement 'Nonius EXPRESS'
_computing_data_collection 'Nonius EXPRESS'
_computing_data_reduction 'Nonius MoleN'
_computing_molecular_graphics 'Olex2 (Dolomanov et al., 2009)'
_computing_publication_material 'Olex2 (Dolomanov et al., 2009)'
_computing_structure_refinement 'ShelXL (Sheldrick, 2015)'
_computing_structure_solution 'ShelXS (Sheldrick, 2008)'
_diffrn_ambient_temperature 173.15
_diffrn_measured_fraction_theta_full 0.996
_diffrn_measured_fraction_theta_max 0.987
_diffrn_measurement_device_type 'Bruker P4'
_diffrn_measurement_method '\w scans'
_diffrn_radiation_monochromator graphite
_diffrn_radiation_type MoK\a
_diffrn_radiation_wavelength 0.71073
_diffrn_reflns_av_R_equivalents 0.0940
_diffrn_reflns_av_unetI/netI 0.1496
_diffrn_reflns_Laue_measured_fraction_full 0.996
_diffrn_reflns_Laue_measured_fraction_max 0.987
_diffrn_reflns_limit_h_max 13
_diffrn_reflns_limit_h_min -14
_diffrn_reflns_limit_k_max 18
_diffrn_reflns_limit_k_min -18
_diffrn_reflns_limit_l_max 19
_diffrn_reflns_limit_l_min 0
_diffrn_reflns_number 10788
_diffrn_reflns_point_group_measured_fraction_full 0.996
_diffrn_reflns_point_group_measured_fraction_max 0.987
_diffrn_reflns_theta_full 25.242
_diffrn_reflns_theta_max 26.352
_diffrn_reflns_theta_min 3.654
_exptl_absorpt_coefficient_mu 2.839
_exptl_absorpt_correction_T_max 0.7644
_exptl_absorpt_correction_T_min 0.4830
_exptl_absorpt_correction_type empirical
_exptl_absorpt_process_details Scalepack
_exptl_crystal_colour 'clear light yellow'
_exptl_crystal_colour_lustre clear
_exptl_crystal_colour_modifier light
_exptl_crystal_colour_primary yellow
_exptl_crystal_density_diffrn 1.254
_exptl_crystal_density_method 'not measured'
_exptl_crystal_description plate
_exptl_crystal_F_000 982
_exptl_crystal_recrystallization_method 'crystallized feom DCM/Acetone'
_exptl_crystal_size_max 0.3
_exptl_crystal_size_mid 0.3
_exptl_crystal_size_min 0.1
_refine_diff_density_max 2.080
_refine_diff_density_min -1.460
_refine_diff_density_rms 0.180
_refine_ls_extinction_method none
_refine_ls_goodness_of_fit_ref 0.977
_refine_ls_hydrogen_treatment constr
_refine_ls_matrix_type full
_refine_ls_number_parameters 502
_refine_ls_number_reflns 10398
_refine_ls_number_restraints 0
_refine_ls_restrained_S_all 0.977
_refine_ls_R_factor_all 0.1358
_refine_ls_R_factor_gt 0.0743
_refine_ls_shift/su_max 0.001
_refine_ls_shift/su_mean 0.000
_refine_ls_structure_factor_coef Fsqd
_refine_ls_weighting_details 'w=1/[\s^2^(Fo^2^)+(0.0950P)^2^] where P=(Fo^2^+2Fc^2^)/3'
_refine_ls_weighting_scheme calc
_refine_ls_wR_factor_gt 0.1566
_refine_ls_wR_factor_ref 0.1858
_reflns_Friedel_coverage 0.000
_reflns_number_gt 6086
_reflns_number_total 10398
_reflns_threshold_expression 'I > 2\s(I)'
_cod_data_source_file c9dt00870e2.cif
_cod_data_source_block qz04
_cod_depositor_comments 'Adding full bibliography for 7049542--7049544.cif.'
_cod_database_code 7049542
_shelxl_version_number 2014/6
_shelx_space_group_comment
;
The symmetry employed for this shelxl refinement is uniquely defined
by the following loop, which should always be used as a source of
symmetry information in preference to the above space-group names.
They are only intended as comments.
;
_shelx_estimated_absorpt_t_max 0.764
_shelx_estimated_absorpt_t_min 0.483
_olex2_refinement_description
;
1. Fixed Uiso
 At 1.2 times of:
  All C(H) groups
 At 1.5 times of:
  All C(H,H,H) groups
2. Uiso/Uaniso restraints and constraints
Uanis(C15) = Uanis(C16) = Uanis(C17)
3.a Me refined with riding coordinates:
 C15(H15A,H15B,H15C), C16(H16A,H16B,H16C), C17(H17A,H17B,H17C), C24A(H24A,H24B,
 H24C), C34A(H34A,H34B,H34C), C44A(H44A,H44B,H44C), C54A(H54A,H54B,H54C),
 C64A(H64A,H64B,H64C), C74A(H74A,H74B,H74C)
3.b Aromatic/amide H refined with riding coordinates:
 C22(H22), C23(H23), C25(H25), C26(H26), C32(H32), C33(H33), C35(H35),
 C36(H36), C42(H42), C43(H43), C45(H45), C46(H46), C52(H52), C53(H53), C55(H55),
  C56(H56), C62(H62), C63(H63), C65(H65), C66(H66), C72(H72), C73(H73),
 C75(H75), C76(H76)
;
_olex2_exptl_crystal_mounting_method 'mounted on a glasfibre'
_olex2_submission_special_instructions 'No special instructions were received'

loop_
_space_group_symop_operation_xyz
'x, y, z'
'-x, -y, -z'

loop_
_atom_site_label
_atom_site_type_symbol
_atom_site_fract_x
_atom_site_fract_y
_atom_site_fract_z
_atom_site_U_iso_or_equiv
_atom_site_adp_type
_atom_site_occupancy
_atom_site_site_symmetry_order
_atom_site_calc_flag
_atom_site_refinement_flags_posn
C1 C 1.2313(11) 0.1251(8) -0.2111(9) 0.056(4) Uani 1 1 d .
P1 P 1.2233(2) 0.30619(17) -0.2971(2) 0.0304(7) Uani 1 1 d .
Pt1 Pt 1.09969(4) 0.17237(3) -0.30282(3) 0.03353(17) Uani 1 1 d .
Si1 Si 0.5092(4) 0.2904(4) -0.6164(4) 0.0879(17) Uani 1 1 d .
C2 C 1.3062(13) 0.0925(11) -0.1544(13) 0.102(7) Uani 1 1 d .
P2 P 0.9671(3) 0.04581(17) -0.3000(2) 0.0380(8) Uani 1 1 d .
C3 C 1.3903(14) 0.0553(14) -0.0915(18) 0.156(12) Uani 1 1 d .
C5 C 1.4623(15) 0.0184(19) -0.036(2) 0.24(2) Uani 1 1 d .
C11 C 0.9622(9) 0.2184(6) -0.3901(7) 0.029(3) Uani 1 1 d .
C12 C 0.8697(10) 0.2446(6) -0.4383(8) 0.039(3) Uani 1 1 d .
C13 C 0.7586(11) 0.2624(7) -0.4949(8) 0.044(3) Uani 1 1 d .
C14 C 0.6600(11) 0.2748(9) -0.5436(9) 0.054(4) Uani 1 1 d .
C15 C 0.4791(18) 0.4055(16) -0.5880(18) 0.157(6) Uani 1 1 d .
H15A H 0.3976 0.4147 -0.6271 0.235 Uiso 1 1 calc R
H15B H 0.4821 0.4124 -0.5255 0.235 Uiso 1 1 calc R
H15C H 0.5416 0.4505 -0.5964 0.235 Uiso 1 1 calc R
C16 C 0.3899(18) 0.2137(17) -0.5947(19) 0.157(6) Uani 1 1 d .
H16A H 0.3090 0.2230 -0.6346 0.235 Uiso 1 1 calc R
H16B H 0.4028 0.1509 -0.6055 0.235 Uiso 1 1 calc R
H16C H 0.3941 0.2262 -0.5323 0.235 Uiso 1 1 calc R
C17 C 0.4965(18) 0.2515(16) -0.7326(18) 0.157(6) Uani 1 1 d .
H17A H 0.4154 0.2593 -0.7734 0.235 Uiso 1 1 calc R
H17B H 0.5603 0.2873 -0.7493 0.235 Uiso 1 1 calc R
H17C H 0.5070 0.1875 -0.7367 0.235 Uiso 1 1 calc R
C21 C 1.2146(10) 0.3856(7) -0.2085(7) 0.035(3) Uani 1 1 d .
C22 C 1.1060(12) 0.3853(9) -0.1915(8) 0.051(3) Uani 1 1 d .
H22 H 1.0404 0.3378 -0.2190 0.061 Uiso 1 1 calc R
C23 C 1.0910(14) 0.4550(10) -0.1337(11) 0.070(4) Uani 1 1 d .
H23 H 1.0127 0.4562 -0.1271 0.084 Uiso 1 1 calc R
C24 C 1.1829(15) 0.5195(9) -0.0879(10) 0.061(4) Uani 1 1 d .
C24A C 1.166(2) 0.5953(14) -0.0235(15) 0.130(9) Uani 1 1 d .
H24A H 1.2443 0.6356 0.0034 0.195 Uiso 1 1 calc R
H24B H 1.1031 0.6300 -0.0569 0.195 Uiso 1 1 calc R
H24C H 1.1415 0.5682 0.0237 0.195 Uiso 1 1 calc R
C25 C 1.2964(14) 0.5178(8) -0.1006(9) 0.057(4) Uani 1 1 d .
H25 H 1.3641 0.5623 -0.0683 0.069 Uiso 1 1 calc R
C26 C 1.3107(12) 0.4515(8) -0.1604(8) 0.050(3) Uani 1 1 d .
H26 H 1.3884 0.4514 -0.1683 0.060 Uiso 1 1 calc R
C31 C 1.1818(9) 0.3660(6) -0.3982(8) 0.034(3) Uani 1 1 d .
C32 C 1.1828(11) 0.4584(6) -0.3930(8) 0.040(3) Uani 1 1 d .
H32 H 1.1953 0.4928 -0.3376 0.048 Uiso 1 1 calc R
C33 C 1.1648(13) 0.4994(8) -0.4713(10) 0.062(4) Uani 1 1 d .
H33 H 1.1669 0.5632 -0.4677 0.074 Uiso 1 1 calc R
C34 C 1.1442(11) 0.4541(8) -0.5535(8) 0.043(3) Uani 1 1 d .
C34A C 1.1287(14) 0.5031(9) -0.6361(9) 0.064(4) Uani 1 1 d .
H34A H 1.1148 0.4590 -0.6880 0.095 Uiso 1 1 calc R
H34B H 1.0581 0.5363 -0.6464 0.095 Uiso 1 1 calc R
H34C H 1.2031 0.5456 -0.6276 0.095 Uiso 1 1 calc R
C35 C 1.1390(10) 0.3606(7) -0.5579(8) 0.043(3) Uani 1 1 d .
H35 H 1.1242 0.3265 -0.6138 0.051 Uiso 1 1 calc R
C36 C 1.1553(11) 0.3167(7) -0.4812(7) 0.042(3) Uani 1 1 d .
H36 H 1.1482 0.2525 -0.4854 0.050 Uiso 1 1 calc R
C41 C 1.3873(9) 0.3016(6) -0.2772(8) 0.032(3) Uani 1 1 d .
C42 C 1.4574(10) 0.2764(7) -0.1951(8) 0.039(3) Uani 1 1 d .
H42 H 1.4214 0.2623 -0.1508 0.047 Uiso 1 1 calc R
C43 C 1.5826(10) 0.2725(8) -0.1799(10) 0.051(4) Uani 1 1 d .
H43 H 1.6314 0.2545 -0.1248 0.061 Uiso 1 1 calc R
C44 C 1.6367(10) 0.2940(7) -0.2430(9) 0.041(3) Uani 1 1 d .
C44A C 1.7710(12) 0.2890(9) -0.2272(10) 0.059(4) Uani 1 1 d .
H44A H 1.7918 0.3067 -0.2795 0.089 Uiso 1 1 calc R
H44B H 1.8209 0.3300 -0.1743 0.089 Uiso 1 1 calc R
H44C H 1.7874 0.2269 -0.2175 0.089 Uiso 1 1 calc R
C45 C 1.5644(11) 0.3157(9) -0.3253(9) 0.052(3) Uani 1 1 d .
H45 H 1.5993 0.3266 -0.3708 0.063 Uiso 1 1 calc R
C46 C 1.4414(10) 0.3213(8) -0.3408(8) 0.046(3) Uani 1 1 d .
H46 H 1.3932 0.3390 -0.3963 0.056 Uiso 1 1 calc R
C51 C 0.9060(10) 0.0661(7) -0.2079(8) 0.044(3) Uani 1 1 d .
C52 C 0.7894(10) 0.0314(9) -0.2090(8) 0.048(3) Uani 1 1 d .
H52 H 0.7370 -0.0071 -0.2600 0.058 Uiso 1 1 calc R
C53 C 0.7466(13) 0.0504(10) -0.1396(10) 0.063(4) Uani 1 1 d .
H53 H 0.6642 0.0278 -0.1457 0.075 Uiso 1 1 calc R
C54 C 0.8222(14) 0.1030(11) -0.0588(10) 0.073(5) Uani 1 1 d .
C54A C 0.7736(17) 0.1253(14) 0.0153(10) 0.103(7) Uani 1 1 d .
H54A H 0.6894 0.0944 0.0002 0.154 Uiso 1 1 calc R
H54B H 0.8256 0.1052 0.0708 0.154 Uiso 1 1 calc R
H54C H 0.7740 0.1908 0.0236 0.154 Uiso 1 1 calc R
C55 C 0.9387(13) 0.1348(11) -0.0603(11) 0.077(5) Uani 1 1 d .
H55 H 0.9936 0.1704 -0.0082 0.092 Uiso 1 1 calc R
C56 C 0.9824(12) 0.1191(10) -0.1317(10) 0.060(4) Uani 1 1 d .
H56 H 1.0629 0.1443 -0.1279 0.072 Uiso 1 1 calc R
C61 C 1.0330(11) -0.0589(7) -0.2811(9) 0.045(3) Uani 1 1 d .
C62 C 0.9798(12) -0.1254(8) -0.2413(9) 0.051(4) Uani 1 1 d .
H62 H 0.9156 -0.1147 -0.2187 0.062 Uiso 1 1 calc R
C63 C 1.0262(14) -0.2092(7) -0.2364(9) 0.060(4) Uani 1 1 d .
H63 H 0.9932 -0.2550 -0.2083 0.072 Uiso 1 1 calc R
C64 C 1.1169(12) -0.2272(7) -0.2706(9) 0.055(4) Uani 1 1 d .
C64A C 1.1648(15) -0.3159(8) -0.2658(12) 0.083(5) Uani 1 1 d .
H64A H 1.2288 -0.3146 -0.2939 0.124 Uiso 1 1 calc R
H64B H 1.1997 -0.3270 -0.2030 0.124 Uiso 1 1 calc R
H64C H 1.0976 -0.3643 -0.2973 0.124 Uiso 1 1 calc R
C65 C 1.1675(11) -0.1599(8) -0.3097(10) 0.058(4) Uani 1 1 d .
H65 H 1.2322 -0.1705 -0.3318 0.070 Uiso 1 1 calc R
C66 C 1.1240(11) -0.0779(7) -0.3164(9) 0.052(4) Uani 1 1 d .
H66 H 1.1567 -0.0333 -0.3458 0.063 Uiso 1 1 calc R
C71 C 0.8379(9) 0.0144(6) -0.4014(8) 0.039(3) Uani 1 1 d .
C72 C 0.8421(10) -0.0526(7) -0.4657(8) 0.039(3) Uani 1 1 d .
H72 H 0.9104 -0.0851 -0.4535 0.046 Uiso 1 1 calc R
C73 C 0.7474(11) -0.0718(7) -0.5470(9) 0.050(3) Uani 1 1 d .
H73 H 0.7517 -0.1176 -0.5898 0.060 Uiso 1 1 calc R
C74 C 0.6460(11) -0.0251(7) -0.5668(8) 0.045(3) Uani 1 1 d .
C74A C 0.5492(12) -0.0444(9) -0.6568(10) 0.066(4) Uani 1 1 d .
H74A H 0.5684 -0.0938 -0.6913 0.098 Uiso 1 1 calc R
H74B H 0.4693 -0.0620 -0.6497 0.098 Uiso 1 1 calc R
H74C H 0.5465 0.0100 -0.6885 0.098 Uiso 1 1 calc R
C75 C 0.6440(9) 0.0408(7) -0.5035(9) 0.043(3) Uani 1 1 d .
H75 H 0.5765 0.0743 -0.5162 0.051 Uiso 1 1 calc R
C76 C 0.7376(10) 0.0605(7) -0.4210(8) 0.039(3) Uani 1 1 d .
H76 H 0.7322 0.1057 -0.3782 0.047 Uiso 1 1 calc R

loop_
_atom_site_aniso_label
_atom_site_aniso_U_11
_atom_site_aniso_U_22
_atom_site_aniso_U_33
_atom_site_aniso_U_23
_atom_site_aniso_U_13
_atom_site_aniso_U_12
C1 0.031(7) 0.044(7) 0.069(10) 0.030(7) -0.017(6) -0.009(5)
P1 0.0272(14) 0.0186(12) 0.0370(17) 0.0089(12) -0.0014(13) 0.0012(11)
Pt1 0.0273(2) 0.01664(19) 0.0450(3) 0.01344(16) -0.00533(17) 0.00147(13)
Si1 0.047(2) 0.125(4) 0.083(4) 0.046(3) -0.005(2) 0.037(3)
C2 0.043(8) 0.086(11) 0.154(17) 0.093(12) -0.011(10) -0.001(8)
P2 0.0269(15) 0.0183(13) 0.056(2) 0.0136(13) -0.0047(14) -0.0008(11)
C3 0.041(9) 0.134(16) 0.26(3) 0.173(19) -0.014(12) -0.007(9)
C5 0.037(9) 0.24(3) 0.37(4) 0.28(3) -0.039(15) -0.020(13)
C11 0.030(6) 0.016(5) 0.026(6) -0.004(4) -0.006(5) -0.008(4)
C12 0.039(6) 0.016(5) 0.048(7) 0.017(5) -0.007(5) 0.001(4)
C13 0.047(7) 0.034(6) 0.037(7) 0.014(5) -0.005(6) 0.001(5)
C14 0.039(7) 0.056(8) 0.055(9) 0.011(7) -0.005(6) 0.006(6)
C15 0.068(8) 0.152(13) 0.223(17) 0.063(12) -0.002(9) 0.031(8)
C16 0.068(8) 0.152(13) 0.223(17) 0.063(12) -0.002(9) 0.031(8)
C17 0.068(8) 0.152(13) 0.223(17) 0.063(12) -0.002(9) 0.031(8)
C21 0.038(7) 0.028(5) 0.024(6) 0.011(5) -0.008(5) -0.006(5)
C22 0.044(8) 0.061(8) 0.035(8) -0.014(6) 0.004(6) -0.008(6)
C23 0.060(9) 0.065(10) 0.076(11) 0.001(8) 0.014(8) 0.005(8)
C24 0.075(10) 0.039(7) 0.061(10) -0.002(7) 0.014(8) -0.003(7)
C24A 0.124(18) 0.097(16) 0.15(2) -0.056(15) 0.031(16) 0.005(13)
C25 0.068(10) 0.037(7) 0.048(9) -0.003(6) 0.000(7) -0.010(6)
C26 0.051(8) 0.033(6) 0.049(8) -0.001(6) -0.001(6) -0.002(6)
C31 0.028(6) 0.020(5) 0.050(8) 0.008(5) 0.005(5) 0.004(4)
C32 0.067(8) 0.009(4) 0.038(7) 0.008(4) 0.008(6) 0.003(5)
C33 0.093(11) 0.017(5) 0.067(10) 0.014(6) 0.014(8) 0.009(6)
C34 0.043(7) 0.040(6) 0.039(7) 0.019(6) 0.002(6) -0.001(5)
C34A 0.088(11) 0.048(8) 0.051(9) 0.025(7) 0.015(8) 0.010(7)
C35 0.047(7) 0.026(5) 0.040(7) 0.005(5) -0.006(6) 0.002(5)
C36 0.058(8) 0.030(6) 0.025(6) 0.010(5) -0.003(5) 0.005(5)
C41 0.027(5) 0.016(5) 0.047(7) 0.008(5) 0.003(5) 0.002(4)
C42 0.040(7) 0.033(6) 0.038(7) 0.011(5) 0.002(6) 0.004(5)
C43 0.029(6) 0.036(6) 0.069(10) 0.015(6) -0.008(6) -0.006(5)
C44 0.027(6) 0.031(6) 0.057(8) 0.006(6) 0.004(6) -0.004(5)
C44A 0.046(8) 0.054(8) 0.069(10) -0.001(7) 0.011(7) -0.001(6)
C45 0.042(7) 0.063(8) 0.048(8) 0.010(7) 0.008(6) 0.007(6)
C46 0.030(6) 0.062(8) 0.035(7) 0.009(6) -0.002(5) -0.008(6)
C51 0.026(6) 0.033(6) 0.062(8) 0.019(6) -0.006(6) 0.010(5)
C52 0.025(6) 0.068(8) 0.033(7) 0.008(6) -0.010(5) -0.008(6)
C53 0.044(8) 0.082(10) 0.054(10) 0.024(8) 0.006(7) -0.004(7)
C54 0.072(10) 0.090(11) 0.043(9) 0.032(8) 0.004(8) -0.020(9)
C54A 0.098(14) 0.156(18) 0.043(10) -0.003(11) 0.030(10) -0.046(13)
C55 0.051(9) 0.087(11) 0.064(11) 0.018(9) -0.008(8) -0.035(8)
C56 0.040(7) 0.076(10) 0.054(9) 0.007(7) 0.010(7) -0.017(7)
C61 0.036(7) 0.027(6) 0.060(8) 0.018(5) -0.002(6) 0.004(5)
C62 0.052(8) 0.034(6) 0.060(9) 0.021(6) 0.007(7) -0.005(6)
C63 0.082(10) 0.018(6) 0.072(10) 0.019(6) 0.013(8) 0.006(6)
C64 0.054(8) 0.023(6) 0.065(9) 0.013(6) -0.015(7) 0.007(6)
C64A 0.082(11) 0.029(7) 0.124(14) 0.022(8) 0.011(10) 0.020(7)
C65 0.035(7) 0.030(6) 0.092(11) 0.008(7) -0.006(7) 0.013(5)
C66 0.037(7) 0.023(5) 0.087(10) 0.027(6) 0.006(7) 0.000(5)
C71 0.027(6) 0.018(5) 0.060(8) 0.020(5) -0.002(5) 0.000(4)
C72 0.028(6) 0.033(6) 0.048(8) 0.007(5) 0.001(5) 0.014(5)
C73 0.047(7) 0.027(6) 0.065(9) -0.001(6) 0.001(7) 0.011(5)
C74 0.044(7) 0.032(6) 0.044(8) 0.011(5) -0.006(6) -0.005(5)
C74A 0.049(8) 0.041(7) 0.080(11) -0.008(7) -0.011(7) 0.002(6)
C75 0.023(5) 0.022(5) 0.072(9) 0.006(6) -0.001(6) 0.008(4)
C76 0.029(6) 0.027(5) 0.055(8) 0.010(5) 0.008(6) -0.004(5)

loop_
_atom_type_symbol
_atom_type_description
_atom_type_scat_dispersion_real
_atom_type_scat_dispersion_imag
_atom_type_scat_source
C C 0.0033 0.0016 'International Tables Vol C Tables 4.2.6.8 and 6.1.1.4'
H H 0.0000 0.0000 'International Tables Vol C Tables 4.2.6.8 and 6.1.1.4'
P P 0.1023 0.0942 'International Tables Vol C Tables 4.2.6.8 and 6.1.1.4'
Pt Pt -1.7033 8.3905 'International Tables Vol C Tables 4.2.6.8 and 6.1.1.4'
Si Si 0.0817 0.0704 'International Tables Vol C Tables 4.2.6.8 and 6.1.1.4'

loop_
_geom_angle_atom_site_label_1
_geom_angle_atom_site_label_2
_geom_angle_atom_site_label_3
_geom_angle
_geom_angle_site_symmetry_3
C2 C1 Pt1 176.0(12) .
C21 P1 Pt1 108.9(4) .
C21 P1 C31 105.0(5) .
C21 P1 C41 106.5(5) .
C31 P1 Pt1 116.1(3) .
C41 P1 Pt1 117.7(3) .
C41 P1 C31 101.5(5) .
C1 Pt1 P1 92.7(3) .
C1 Pt1 Pt1 3.8(3) 2_855
C1 Pt1 P2 88.4(3) .
P1 Pt1 Pt1 96.28(8) 2_855
P1 Pt1 P2 174.41(13) .
P2 Pt1 Pt1 84.74(9) 2_855
C11 Pt1 C1 176.7(6) .
C11 Pt1 P1 89.2(3) .
C11 Pt1 Pt1 173.2(3) 2_855
C11 Pt1 P2 89.4(3) .
C14 Si1 C15 108.8(8) .
C14 Si1 C16 110.5(8) .
C14 Si1 C17 108.0(8) .
C15 Si1 C17 120.6(11) .
C16 Si1 C15 105.0(11) .
C16 Si1 C17 103.6(12) .
C1 C2 C3 179(3) .
C51 P2 Pt1 109.0(4) .
C61 P2 Pt1 116.4(4) .
C61 P2 C51 105.3(6) .
C71 P2 Pt1 115.0(3) .
C71 P2 C51 107.6(5) .
C71 P2 C61 102.8(5) .
C5 C3 C2 177(2) .
C3 C5 C5 171(6) 2_855
C12 C11 Pt1 173.0(10) .
C11 C12 C13 172.4(11) .
C14 C13 C12 177.5(13) .
C13 C14 Si1 178.3(12) .
C22 C21 P1 119.5(8) .
C22 C21 C26 117.2(12) .
C26 C21 P1 123.1(10) .
C21 C22 C23 120.5(12) .
C24 C23 C22 122.3(15) .
C23 C24 C24A 122.1(16) .
C23 C24 C25 117.8(14) .
C25 C24 C24A 120.1(14) .
C26 C25 C24 120.3(12) .
C21 C26 C25 121.6(13) .
C32 C31 P1 121.5(9) .
C32 C31 C36 119.7(10) .
C36 C31 P1 118.7(7) .
C31 C32 C33 117.7(11) .
C34 C33 C32 124.4(10) .
C33 C34 C34A 121.9(11) .
C33 C34 C35 117.1(10) .
C35 C34 C34A 121.0(12) .
C34 C35 C36 120.4(11) .
C35 C36 C31 120.5(10) .
C42 C41 P1 118.1(9) .
C46 C41 P1 122.0(8) .
C46 C41 C42 119.9(10) .
C41 C42 C43 118.1(12) .
C44 C43 C42 121.7(11) .
C43 C44 C44A 121.7(11) .
C43 C44 C45 119.2(11) .
C45 C44 C44A 119.0(12) .
C46 C45 C44 119.8(13) .
C41 C46 C45 121.1(11) .
C52 C51 P2 124.9(10) .
C56 C51 P2 117.5(10) .
C56 C51 C52 117.7(13) .
C53 C52 C51 122.8(12) .
C52 C53 C54 121.9(13) .
C53 C54 C54A 121.4(14) .
C55 C54 C53 113.1(15) .
C55 C54 C54A 125.4(15) .
C54 C55 C56 125.8(14) .
C51 C56 C55 118.7(12) .
C62 C61 P2 119.1(10) .
C66 C61 P2 120.4(8) .
C66 C61 C62 120.0(11) .
C61 C62 C63 117.0(13) .
C64 C63 C62 122.7(12) .
C63 C64 C64A 122.5(12) .
C63 C64 C65 118.8(11) .
C65 C64 C64A 118.6(14) .
C66 C65 C64 120.1(13) .
C65 C66 C61 121.3(11) .
C72 C71 P2 120.3(8) .
C76 C71 P2 121.1(9) .
C76 C71 C72 118.4(10) .
C73 C72 C71 120.6(10) .
C72 C73 C74 121.0(12) .
C73 C74 C74A 119.4(12) .
C75 C74 C73 117.6(11) .
C75 C74 C74A 122.9(11) .
C74 C75 C76 122.2(10) .
C71 C76 C75 120.2(12) .

loop_
_geom_bond_atom_site_label_1
_geom_bond_atom_site_label_2
_geom_bond_distance
_geom_bond_site_symmetry_2
C1 Pt1 1.972(11) .
C1 C2 1.204(16) .
P1 Pt1 2.306(3) .
P1 C21 1.818(12) .
P1 C31 1.838(11) .
P1 C41 1.836(11) .
Pt1 Pt1 12.833(9) 2_855
Pt1 P2 2.314(3) .
Pt1 C11 1.970(10) .
Si1 C14 1.809(12) .
Si1 C15 1.85(2) .
Si1 C16 1.83(2) .
Si1 C17 1.85(3) .
C2 C3 1.350(18) .
P2 C51 1.842(14) .
P2 C61 1.818(11) .
P2 C71 1.803(11) .
C3 C5 1.208(19) .
C5 C5 1.39(3) 2_855
C11 C12 1.223(13) .
C12 C13 1.379(14) .
C13 C14 1.199(15) .
C21 C22 1.370(17) .
C21 C26 1.382(14) .
C22 C23 1.408(19) .
C23 C24 1.334(19) .
C24 C24A 1.55(2) .
C24 C25 1.398(19) .
C25 C26 1.390(17) .
C31 C32 1.377(13) .
C31 C36 1.393(15) .
C32 C33 1.386(16) .
C33 C34 1.366(17) .
C34 C34A 1.512(15) .
C34 C35 1.388(15) .
C35 C36 1.389(15) .
C41 C42 1.395(14) .
C41 C46 1.380(16) .
C42 C43 1.404(16) .
C43 C44 1.377(18) .
C44 C44A 1.508(16) .
C44 C45 1.386(16) .
C45 C46 1.382(16) .
C51 C52 1.388(16) .
C51 C56 1.381(17) .
C52 C53 1.373(18) .
C53 C54 1.42(2) .
C54 C54A 1.49(2) .
C54 C55 1.39(2) .
C55 C56 1.40(2) .
C61 C62 1.399(16) .
C61 C66 1.393(17) .
C62 C63 1.415(16) .
C63 C64 1.374(19) .
C64 C64A 1.491(16) .
C64 C65 1.386(18) .
C65 C66 1.375(15) .
C71 C72 1.399(16) .
C71 C76 1.379(14) .
C72 C73 1.388(15) .
C73 C74 1.394(16) .
C74 C74A 1.492(16) .
C74 C75 1.371(17) .
C75 C76 1.395(15) .

loop_
_geom_torsion_atom_site_label_1
_geom_torsion_atom_site_label_2
_geom_torsion_atom_site_label_3
_geom_torsion_atom_site_label_4
_geom_torsion
P1 C21 C22 C23 -169.7(10)
P1 C21 C26 C25 172.2(9)
P1 C31 C32 C33 172.4(10)
P1 C31 C36 C35 -171.7(9)
P1 C41 C42 C43 179.7(8)
P1 C41 C46 C45 -178.6(9)
Pt1 P1 C21 C22 -34.9(10)
Pt1 P1 C21 C26 149.7(8)
Pt1 P1 C31 C32 136.9(9)
Pt1 P1 C31 C36 -46.5(10)
Pt1 P1 C41 C42 -64.6(9)
Pt1 P1 C41 C46 114.7(9)
Pt1 P2 C51 C52 147.4(9)
Pt1 P2 C51 C56 -33.3(10)
Pt1 P2 C61 C62 152.9(9)
Pt1 P2 C61 C66 -35.8(11)
Pt1 P2 C71 C72 96.7(8)
Pt1 P2 C71 C76 -77.8(10)
P2 C51 C52 C53 -178.2(10)
P2 C51 C56 C55 -179.3(11)
P2 C61 C62 C63 173.6(9)
P2 C61 C66 C65 -174.2(10)
P2 C71 C72 C73 -174.7(9)
P2 C71 C76 C75 173.9(8)
C21 P1 C31 C32 16.5(11)
C21 P1 C31 C36 -166.9(9)
C21 P1 C41 C42 57.9(9)
C21 P1 C41 C46 -122.8(9)
C21 C22 C23 C24 -5(2)
C22 C21 C26 C25 -3.3(17)
C22 C23 C24 C24A -179.2(16)
C22 C23 C24 C25 2(2)
C23 C24 C25 C26 1(2)
C24 C25 C26 C21 -0.2(19)
C24A C24 C25 C26 -178.1(15)
C26 C21 C22 C23 5.9(18)
C31 P1 C21 C22 90.1(10)
C31 P1 C21 C26 -85.2(10)
C31 P1 C41 C42 167.6(8)
C31 P1 C41 C46 -13.2(10)
C31 C32 C33 C34 1(2)
C32 C31 C36 C35 5.0(18)
C32 C33 C34 C34A -178.3(13)
C32 C33 C34 C35 1(2)
C33 C34 C35 C36 -0.5(18)
C34 C35 C36 C31 -2.6(19)
C34A C34 C35 C36 179.0(12)
C36 C31 C32 C33 -4.2(18)
C41 P1 C21 C22 -162.8(9)
C41 P1 C21 C26 21.9(10)
C41 P1 C31 C32 -94.3(10)
C41 P1 C31 C36 82.4(10)
C41 C42 C43 C44 1.0(17)
C42 C41 C46 C45 0.6(17)
C42 C43 C44 C44A -179.4(11)
C42 C43 C44 C45 -3.3(18)
C43 C44 C45 C46 4.3(19)
C44 C45 C46 C41 -3.0(19)
C44A C44 C45 C46 -179.5(11)
C46 C41 C42 C43 0.4(16)
C51 P2 C61 C62 32.0(11)
C51 P2 C61 C66 -156.7(10)
C51 P2 C71 C72 -141.5(9)
C51 P2 C71 C76 43.9(10)
C51 C52 C53 C54 -4(2)
C52 C51 C56 C55 0.1(19)
C52 C53 C54 C54A 178.3(15)
C52 C53 C54 C55 3(2)
C53 C54 C55 C56 0(2)
C54 C55 C56 C51 -1(2)
C54A C54 C55 C56 -175.6(16)
C56 C51 C52 C53 2.5(18)
C61 P2 C51 C52 -87.1(10)
C61 P2 C51 C56 92.3(10)
C61 P2 C71 C72 -30.7(11)
C61 P2 C71 C76 154.8(9)
C61 C62 C63 C64 -2(2)
C62 C61 C66 C65 -3.0(19)
C62 C63 C64 C64A -179.6(13)
C62 C63 C64 C65 2(2)
C63 C64 C65 C66 -2(2)
C64 C65 C66 C61 3(2)
C64A C64 C65 C66 179.0(13)
C66 C61 C62 C63 2.3(18)
C71 P2 C51 C52 22.0(11)
C71 P2 C51 C56 -158.6(9)
C71 P2 C61 C62 -80.6(11)
C71 P2 C61 C66 90.7(11)
C71 C72 C73 C74 0.1(19)
C72 C71 C76 C75 -0.7(16)
C72 C73 C74 C74A 176.8(12)
C72 C73 C74 C75 0.5(18)
C73 C74 C75 C76 -1.3(18)
C74 C75 C76 C71 1.4(17)
C74A C74 C75 C76 -177.4(11)
C76 C71 C72 C73 0.0(17)

loop_
_smtbx_masks_void_nr
_smtbx_masks_void_average_x
_smtbx_masks_void_average_y
_smtbx_masks_void_average_z
_smtbx_masks_void_volume
_smtbx_masks_void_count_electrons
1 0.329 0.316 0.101 234.9 25.4
2 -0.329 0.684 0.899 234.9 34.9
